data_1506929
loop_
_publ_author_name
'Takano, Masashi'
'Umino, Akinori'
'Nakada, Masahisa'

_publ_section_title
;
 Synthetic studies on cyathins: enantioselective total synthesis of
 (+)-allocyathin B2.
;
_journal_issue 26
_journal_name_full 'Organic letters'
_journal_page_first 4897
_journal_page_last 4900
_journal_paper_doi 10.1021/ol048010i
_journal_volume 6
_journal_year 2004
_chemical_absolute_configuration 'CHOOSE rm ad rmad syn or unk'
_chemical_formula_moiety 'C23 H32 O4 '
_chemical_formula_sum 'C23 H32 O4'
_chemical_formula_weight 372.50
_space_group_IT_number 19
_symmetry_cell_setting orthorhombic
_symmetry_Int_Tables_number 19
_symmetry_space_group_name_Hall 'P 2ac 2ab'
_symmetry_space_group_name_H-M 'P 21 21 21'
_cell_angle_alpha 90
_cell_angle_beta 90
_cell_angle_gamma 90
_cell_formula_units_Z 4
_cell_length_a 8.729(8)
_cell_length_b 11.35(1)
_cell_length_c 20.09(2)
_cell_measurement_reflns_used 18142
_cell_measurement_temperature 93.1
_cell_measurement_theta_max 27.5
_cell_measurement_theta_min 3.0
_cell_volume 1990(3)
_computing_cell_refinement PROCESS-AUTO
_computing_data_collection PROCESS-AUTO
_computing_data_reduction CrystalStructure
_computing_publication_material 'CrystalStructure 3.6.0'
_computing_structure_refinement CRYSTALS
_computing_structure_solution SIR92
_diffrn_detector_area_resol_mean 10.00
_diffrn_measured_fraction_theta_full 0.9939
_diffrn_measured_fraction_theta_max 0.9939
_diffrn_measurement_device_type 'Rigaku RAXIS-RAPID'
_diffrn_measurement_method \w
_diffrn_radiation_type 'Mo K\a'
_diffrn_radiation_wavelength 0.7107
_diffrn_reflns_av_R_equivalents 0.023
_diffrn_reflns_limit_h_max 9
_diffrn_reflns_limit_h_min -11
_diffrn_reflns_limit_k_max 14
_diffrn_reflns_limit_k_min -14
_diffrn_reflns_limit_l_max 26
_diffrn_reflns_limit_l_min -26
_diffrn_reflns_number 19168
_diffrn_reflns_theta_full 27.48
_diffrn_reflns_theta_max 27.48
_exptl_absorpt_coefficient_mu 0.083
_exptl_absorpt_correction_T_max 0.967
_exptl_absorpt_correction_T_min 0.791
_exptl_absorpt_correction_type multi-scan
_exptl_absorpt_process_details
;
    Higashi, T. (1995). Program for Absorption Correction.
    Rigaku Corporation, Tokyo, Japan.
;
_exptl_crystal_colour colorless
_exptl_crystal_density_diffrn 1.243
_exptl_crystal_density_method 'not measured'
_exptl_crystal_description block
_exptl_crystal_F_000 808.00
_exptl_crystal_size_max 1.40
_exptl_crystal_size_mid 0.40
_exptl_crystal_size_min 0.40
_refine_diff_density_max 0.42
_refine_diff_density_min -0.42
_refine_ls_abs_structure_details 'Flack, H. D. (1983), Acta Cryst. A39, 876-881.  1928 Friedel Pairs'
_refine_ls_abs_structure_Flack 0.4(8)
_refine_ls_extinction_coef -148(28)
_refine_ls_extinction_method 'Larson (1970) Crystallographic Computing eq. 22'
_refine_ls_goodness_of_fit_ref 0.954
_refine_ls_hydrogen_treatment refall
_refine_ls_number_parameters 534
_refine_ls_number_reflns 3766
_refine_ls_R_factor_gt 0.0320
_refine_ls_shift/su_max 0.0040
_refine_ls_structure_factor_coef Fsqd
_refine_ls_weighting_details 'w = 1/[0.0010Fo^2^ + 1.0000\s(Fo^2^)]/(4Fo^2^)'
_refine_ls_weighting_scheme calc
_refine_ls_wR_factor_ref 0.0820
_reflns_number_gt 3766
_reflns_number_total 4545
_reflns_threshold_expression F^2^>2.0\s(F^2^)
_cod_data_source_file ol048010isi20040929_104945.cif
_cod_data_source_block '_nmt04'
_cod_original_formula_sum 'C23 H32 O4 '
_cod_database_code 1506929

loop_
_symmetry_equiv_pos_site_id
_symmetry_equiv_pos_as_xyz
1 +X,+Y,+Z
2 1/2+X,1/2-Y,-Z
3 -X,1/2+Y,1/2-Z
4 1/2-X,-Y,1/2+Z

loop_
_atom_site_label
_atom_site_type_symbol
_atom_site_fract_x
_atom_site_fract_y
_atom_site_fract_z
_atom_site_U_iso_or_equiv
_atom_site_adp_type
_atom_site_occupancy
_atom_site_symmetry_multiplicity
_atom_site_calc_flag
O(1) O -0.2385(1) 0.2746(1) 0.93066(5) 0.0235(3) Uani 1.00 1 d
O(2) O -0.32318(9) 0.13666(9) 0.73571(4) 0.0242(2) Uani 1.00 1 d
O(3) O -0.5432(1) 0.16752(9) 0.43674(4) 0.0313(3) Uani 1.00 1 d
O(4) O -0.0502(1) 0.46121(9) 0.93591(5) 0.0321(3) Uani 1.00 1 d
C(5) C 0.1802(1) 0.2231(1) 0.86992(6) 0.0205(3) Uani 1.00 1 d
C(6) C -0.0151(1) 0.1507(1) 0.78440(7) 0.0196(3) Uani 1.00 1 d
C(7) C -0.5206(1) 0.1717(1) 0.50402(6) 0.0235(3) Uani 1.00 1 d
C(8) C 0.0499(2) 0.3962(1) 0.91505(6) 0.0237(3) Uani 1.00 1 d
C(9) C -0.4280(2) 0.2536(1) 0.53622(7) 0.0300(4) Uani 1.00 1 d
C(10) C -0.1515(1) 0.2087(1) 0.82052(6) 0.0181(3) Uani 1.00 1 d
C(11) C 0.1345(2) 0.2176(2) 0.79590(6) 0.0220(3) Uani 1.00 1 d
C(12) C 0.0405(1) 0.2618(1) 0.91340(6) 0.0190(3) Uani 1.00 1 d
C(13) C -0.3018(1) 0.1406(1) 0.80695(6) 0.0221(3) Uani 1.00 1 d
C(14) C 0.2973(2) 0.3239(1) 0.88155(8) 0.0257(3) Uani 1.00 1 d
C(15) C -0.1202(1) 0.2092(1) 0.89719(6) 0.0180(3) Uani 1.00 1 d
C(16) C -0.1316(2) 0.0850(1) 0.92646(7) 0.0217(3) Uani 1.00 1 d
C(17) C -0.3084(2) 0.0177(1) 0.83636(7) 0.0265(4) Uani 1.00 1 d
C(18) C -0.4776(2) 0.1608(2) 0.71703(7) 0.0309(4) Uani 1.00 1 d
C(19) C -0.4146(2) 0.2486(2) 0.60515(7) 0.0320(4) Uani 1.00 1 d
C(20) C -0.1764(2) 0.3340(1) 0.79338(7) 0.0241(4) Uani 1.00 1 d
C(21) C -0.2845(2) 0.0250(2) 0.91156(7) 0.0265(4) Uani 1.00 1 d
C(22) C -0.4907(1) 0.1642(1) 0.64242(6) 0.0245(3) Uani 1.00 1 d
C(23) C -0.5969(2) 0.0868(1) 0.54069(7) 0.0287(4) Uani 1.00 1 d
C(24) C 0.2529(2) 0.1065(1) 0.89129(8) 0.0252(4) Uani 1.00 1 d
C(25) C 0.2034(2) 0.4364(1) 0.88961(9) 0.0282(4) Uani 1.00 1 d
C(26) C -0.5817(2) 0.0838(1) 0.60907(8) 0.0294(4) Uani 1.00 1 d
C(27) C -0.4566(4) 0.2477(2) 0.39665(9) 0.0461(6) Uani 1.00 1 d
H(1) H -0.345(3) 0.239(2) 0.406(1) 0.072(9) Uani 1.00 1 c
H(2) H -0.479(3) 0.227(2) 0.350(1) 0.074(8) Uani 1.00 1 c
H(3) H -0.490(3) 0.324(2) 0.4048(9) 0.060(8) Uani 1.00 1 c
H(4) H -0.375(2) 0.305(2) 0.5105(7) 0.041(6) Uani 1.00 1 c
H(5) H -0.347(2) 0.303(2) 0.6267(8) 0.051(7) Uani 1.00 1 c
H(6) H -0.657(3) 0.032(2) 0.5168(9) 0.056(7) Uani 1.00 1 c
H(7) H -0.641(3) 0.032(2) 0.6324(8) 0.060(7) Uani 1.00 1 c
H(8) H -0.508(2) 0.239(2) 0.7357(8) 0.041(6) Uani 1.00 1 c
H(9) H -0.545(2) 0.097(2) 0.7342(7) 0.043(6) Uani 1.00 1 c
H(10) H -0.382(2) 0.186(1) 0.8265(6) 0.012(4) Uani 1.00 1 c
H(11) H -0.116(2) 0.093(1) 0.9740(7) 0.018(4) Uani 1.00 1 c
H(12) H -0.048(2) 0.034(1) 0.9102(6) 0.017(4) Uani 1.00 1 c
H(13) H -0.230(2) -0.033(2) 0.8161(8) 0.028(5) Uani 1.00 1 c
H(14) H -0.407(2) -0.020(2) 0.8248(7) 0.028(5) Uani 1.00 1 c
H(15) H -0.368(2) 0.067(1) 0.9312(8) 0.026(5) Uani 1.00 1 c
H(16) H -0.285(2) -0.055(2) 0.9304(8) 0.032(5) Uani 1.00 1 c
H(17) H -0.210(2) 0.341(2) 0.934(1) 0.043(7) Uani 1.00 1 c
H(18) H 0.061(2) 0.240(1) 0.9597(6) 0.016(4) Uani 1.00 1 c
H(19) H 0.374(2) 0.325(1) 0.8455(9) 0.033(5) Uani 1.00 1 c
H(20) H 0.351(2) 0.311(2) 0.9236(8) 0.030(5) Uani 1.00 1 c
H(21) H 0.246(2) 0.495(2) 0.919(1) 0.048(6) Uani 1.00 1 c
H(22) H 0.186(2) 0.473(2) 0.849(1) 0.037(6) Uani 1.00 1 c
H(23) H 0.349(2) 0.097(2) 0.8671(8) 0.034(5) Uani 1.00 1 c
H(24) H 0.269(2) 0.109(2) 0.9392(8) 0.032(5) Uani 1.00 1 c
H(25) H 0.188(2) 0.041(2) 0.8804(9) 0.034(5) Uani 1.00 1 c
H(26) H -0.039(1) 0.150(1) 0.7398(7) 0.018(4) Uani 1.00 1 c
H(27) H -0.004(1) 0.069(2) 0.7991(6) 0.014(4) Uani 1.00 1 c
H(28) H 0.217(2) 0.181(2) 0.7703(7) 0.029(5) Uani 1.00 1 c
H(29) H 0.125(2) 0.296(2) 0.7787(7) 0.026(5) Uani 1.00 1 c
H(30) H -0.182(2) 0.332(1) 0.7458(6) 0.028(5) Uani 1.00 1 c
H(31) H -0.266(2) 0.368(2) 0.8111(8) 0.032(5) Uani 1.00 1 c
H(32) H -0.097(2) 0.389(1) 0.8042(7) 0.023(5) Uani 1.00 1 c

loop_
_atom_site_aniso_label
_atom_site_aniso_U_11
_atom_site_aniso_U_22
_atom_site_aniso_U_33
_atom_site_aniso_U_12
_atom_site_aniso_U_13
_atom_site_aniso_U_23
O(1) 0.0217(5) 0.0270(6) 0.0219(5) 0.0036(4) 0.0047(4) -0.0053(5)
O(2) 0.0161(4) 0.0393(6) 0.0172(4) 0.0039(4) 0.0001(3) -0.0053(4)
O(3) 0.0476(6) 0.0235(5) 0.0230(5) 0.0007(5) -0.0083(5) -0.0015(4)
O(4) 0.0355(5) 0.0239(5) 0.0368(6) 0.0027(4) 0.0017(5) -0.0062(4)
C(5) 0.0182(6) 0.0253(7) 0.0179(5) -0.0004(5) 0.0015(5) 0.0003(5)
C(6) 0.0197(6) 0.0248(8) 0.0143(6) 0.0018(5) 0.0018(5) 0.0005(6)
C(7) 0.0274(6) 0.0203(7) 0.0228(6) 0.0053(5) -0.0043(5) -0.0017(5)
C(8) 0.0283(6) 0.0243(7) 0.0187(6) 0.0004(6) -0.0034(5) -0.0002(5)
C(9) 0.0363(8) 0.0271(8) 0.0265(7) -0.0081(7) 0.0003(6) 0.0003(6)
C(10) 0.0185(6) 0.0212(6) 0.0148(5) 0.0023(5) 0.0019(4) -0.0004(5)
C(11) 0.0205(6) 0.0301(8) 0.0154(6) -0.0006(6) 0.0036(5) 0.0011(6)
C(12) 0.0190(6) 0.0218(7) 0.0162(6) 0.0014(5) 0.0010(5) 0.0001(5)
C(13) 0.0173(6) 0.0320(8) 0.0170(6) 0.0027(6) 0.0024(5) -0.0033(5)
C(14) 0.0213(6) 0.0315(8) 0.0243(6) -0.0044(6) -0.0008(6) 0.0001(6)
C(15) 0.0163(5) 0.0218(7) 0.0161(5) 0.0034(5) 0.0029(5) -0.0011(5)
C(16) 0.0225(6) 0.0257(7) 0.0168(6) 0.0010(5) 0.0026(6) 0.0028(5)
C(17) 0.0221(7) 0.0319(8) 0.0257(7) -0.0035(7) 0.0035(6) -0.0029(6)
C(18) 0.0163(6) 0.053(1) 0.0232(7) 0.0057(7) 0.0014(6) -0.0017(7)
C(19) 0.0280(7) 0.039(1) 0.0290(7) -0.0098(7) -0.0030(6) -0.0083(7)
C(20) 0.0275(7) 0.0244(8) 0.0204(7) 0.0046(7) -0.0013(6) 0.0010(6)
C(21) 0.0255(7) 0.0264(9) 0.0274(7) -0.0039(6) 0.0056(6) 0.0040(6)
C(22) 0.0153(5) 0.0356(8) 0.0226(6) 0.0059(5) -0.0004(5) -0.0026(5)
C(23) 0.0298(7) 0.0271(8) 0.0291(7) -0.0068(6) -0.0044(6) -0.0046(6)
C(24) 0.0188(6) 0.0305(8) 0.0264(8) 0.0037(6) 0.0026(6) 0.0024(6)
C(25) 0.0314(8) 0.0259(8) 0.0274(7) -0.0063(6) -0.0019(7) 0.0034(6)
C(26) 0.0273(7) 0.0309(8) 0.0301(7) -0.0050(6) 0.0016(6) 0.0021(6)
C(27) 0.091(2) 0.025(1) 0.0225(8) -0.005(1) -0.006(1) 0.0046(7)
H(1) 0.11(2) 0.05(2) 0.05(1) -0.05(2) -0.03(2) 0.04(1)
H(2) 0.10(2) 0.08(2) 0.04(1) -0.04(2) -0.02(1) 0.02(1)
H(3) 0.13(2) 0.02(1) 0.03(1) 0.04(1) 0.01(1) 0.015(9)
H(4) 0.07(1) 0.04(1) 0.009(8) -0.05(1) -0.003(9) -0.009(8)
H(5) 0.07(2) 0.06(2) 0.02(1) -0.00(1) 0.02(1) 0.01(1)
H(6) 0.09(2) 0.04(1) 0.04(1) -0.02(1) 0.03(1) -0.00(1)
H(7) 0.09(2) 0.08(2) 0.006(9) -0.06(1) -0.02(1) -0.00(1)
H(8) 0.04(1) 0.05(1) 0.04(1) 0.04(1) -0.021(8) -0.03(1)
H(9) 0.008(8) 0.12(2) -0.003(7) -0.02(1) 0.006(6) 0.016(9)
H(10) 0.009(7) 0.012(8) 0.014(7) 0.007(7) -0.005(7) -0.003(6)
H(11) 0.014(8) 0.03(1) 0.013(8) -0.008(7) -0.002(7) 0.003(7)
H(12) 0.030(9) 0.020(9) 0.002(7) -0.013(8) 0.001(7) 0.002(6)
H(13) 0.03(1) 0.03(1) 0.03(1) -0.001(9) -0.018(9) 0.009(8)
H(14) 0.018(9) 0.04(1) 0.023(9) -0.005(9) 0.013(8) -0.007(8)
H(15) 0.019(9) 0.03(1) 0.024(9) -0.007(8) -0.019(8) -0.011(8)
H(16) 0.014(9) 0.03(1) 0.05(1) 0.003(8) 0.000(8) -0.00(1)
H(17) 0.02(1) 0.04(1) 0.07(1) 0.03(1) 0.02(1) -0.03(1)
H(18) 0.011(7) 0.03(1) 0.009(7) -0.001(7) -0.009(6) 0.002(7)
H(19) 0.022(9) 0.04(1) 0.04(1) -0.009(9) 0.020(9) -0.013(9)
H(20) 0.04(1) 0.03(1) 0.023(9) 0.012(8) -0.003(9) -0.003(8)
H(21) 0.05(1) 0.03(1) 0.06(1) -0.02(1) -0.00(1) 0.00(1)
H(22) 0.015(9) 0.04(1) 0.06(1) -0.014(9) 0.014(9) -0.01(1)
H(23) 0.03(1) 0.04(1) 0.03(1) 0.015(9) -0.005(9) 0.018(9)
H(24) 0.04(1) 0.04(1) 0.015(9) 0.035(9) 0.007(8) 0.009(8)
H(25) 0.010(8) 0.03(1) 0.06(1) -0.002(9) -0.007(8) 0.01(1)
H(26) 0.009(7) 0.04(1) 0.001(7) -0.011(7) 0.001(6) 0.023(7)
H(27) 0.002(7) 0.05(1) -0.012(6) 0.005(8) 0.001(5) -0.001(7)
H(28) 0.022(9) 0.06(1) 0.007(7) 0.007(9) 0.013(7) -0.001(8)
H(29) 0.04(1) 0.03(1) 0.016(8) -0.010(9) 0.003(7) 0.005(8)
H(30) 0.06(1) 0.03(1) -0.010(7) 0.011(9) -0.010(7) 0.014(6)
H(31) 0.04(1) 0.02(1) 0.028(9) 0.022(9) 0.012(9) 0.003(8)
H(32) 0.04(1) 0.008(9) 0.021(9) -0.019(8) -0.013(8) 0.019(7)

loop_
_atom_type_symbol
_atom_type_description
_atom_type_scat_dispersion_real
_atom_type_scat_dispersion_imag
_atom_type_scat_source
C C 0.003 0.002
;
International Tables for Crystallography
(1992, Vol. C, Tables 4.2.6.8 and 6.1.1.4)
;
H H 0.000 0.000
;
International Tables for Crystallography
(1992, Vol. C, Table 6.1.1.4)
;
O O 0.011 0.006
;
International Tables for Crystallography
(1992, Vol. C, Tables 4.2.6.8 and 6.1.1.4)
;

loop_
_geom_angle_atom_site_label_1
_geom_angle_atom_site_label_2
_geom_angle_atom_site_label_3
_geom_angle
O(1) C(15) C(10) 109.7(1)
O(1) C(15) C(12) 110.5(1)
O(1) C(15) C(16) 104.4(1)
O(2) C(13) C(10) 107.5(1)
O(2) C(13) C(17) 110.7(1)
C(18) O(2) C(13) 112.17(9)
O(2) C(18) C(22) 109.8(1)
O(3) C(7) C(9) 124.5(1)
O(3) C(7) C(23) 115.6(1)
C(27) O(3) C(7) 117.3(1)
O(4) C(8) C(12) 125.0(1)
O(4) C(8) C(25) 124.9(1)
C(12) C(5) C(11) 110.4(1)
C(5) C(11) C(6) 112.8(1)
C(14) C(5) C(11) 110.2(1)
C(24) C(5) C(11) 110.1(1)
C(5) C(12) C(8) 104.6(1)
C(5) C(12) C(15) 118.5(1)
C(14) C(5) C(12) 102.8(1)
C(24) C(5) C(12) 114.2(1)
C(5) C(14) C(25) 106.2(1)
C(24) C(5) C(14) 108.8(1)
C(6) C(10) C(13) 111.0(1)
C(6) C(10) C(15) 109.3(1)
C(6) C(10) C(20) 109.7(1)
C(11) C(6) C(10) 112.1(1)
C(7) C(9) C(19) 119.0(1)
C(23) C(7) C(9) 119.8(1)
C(7) C(23) C(26) 120.0(1)
C(8) C(12) C(15) 115.8(1)
C(25) C(8) C(12) 110.0(1)
C(8) C(25) C(14) 105.1(1)
C(9) C(19) C(22) 121.7(1)
C(15) C(10) C(13) 108.9(1)
C(10) C(13) C(17) 115.1(1)
C(20) C(10) C(13) 106.2(1)
C(10) C(15) C(12) 111.4(1)
C(10) C(15) C(16) 111.3(1)
C(20) C(10) C(15) 111.7(1)
C(12) C(15) C(16) 109.3(1)
C(13) C(17) C(21) 109.3(1)
C(15) C(16) C(21) 113.1(1)
C(16) C(21) C(17) 109.7(1)
C(18) C(22) C(19) 121.3(1)
C(18) C(22) C(26) 120.6(1)
C(19) C(22) C(26) 118.0(1)
C(22) C(26) C(23) 121.4(1)
H(17) O(1) C(15) 107(1)
O(2) C(13) H(10) 109.2(8)
O(2) C(18) H(8) 108(1)
O(2) C(18) H(9) 109(1)
O(3) C(27) H(1) 110(1)
O(3) C(27) H(2) 106(1)
O(3) C(27) H(3) 109(1)
C(5) C(11) H(28) 109.6(8)
C(5) C(11) H(29) 109.5(9)
C(5) C(12) H(18) 108.6(8)
C(5) C(14) H(19) 110(1)
C(5) C(14) H(20) 109(1)
C(5) C(24) H(23) 108(1)
C(5) C(24) H(24) 108(1)
C(5) C(24) H(25) 110(1)
H(26) C(6) C(10) 106.6(8)
H(27) C(6) C(10) 109.6(7)
H(26) C(6) C(11) 110.4(9)
H(27) C(6) C(11) 110.1(7)
C(6) C(11) H(28) 109(1)
C(6) C(11) H(29) 109(1)
H(27) C(6) H(26) 107(1)
C(7) C(9) H(4) 117(1)
C(7) C(23) H(6) 117(1)
C(8) C(12) H(18) 102.9(9)
C(8) C(25) H(21) 109(1)
C(8) C(25) H(22) 106(1)
C(9) C(19) H(5) 118(1)
H(4) C(9) C(19) 123(1)
C(10) C(13) H(10) 106.0(8)
C(10) C(20) H(31) 111(1)
C(10) C(20) H(32) 114.9(9)
C(10) C(20) H(30) 109(1)
H(29) C(11) H(28) 105(1)
H(18) C(12) C(15) 105.3(8)
H(10) C(13) C(17) 108.2(8)
C(13) C(17) H(13) 110(1)
C(13) C(17) H(14) 110(1)
C(14) C(25) H(21) 116(1)
C(14) C(25) H(22) 111(1)
H(19) C(14) C(25) 115(1)
H(20) C(14) C(25) 107(1)
H(20) C(14) H(19) 108(1)
C(15) C(16) H(11) 106.7(9)
C(15) C(16) H(12) 111.2(9)
H(11) C(16) C(21) 110.9(8)
H(12) C(16) C(21) 108.9(9)
C(16) C(21) H(15) 111(1)
C(16) C(21) H(16) 109.9(9)
H(12) C(16) H(11) 105(1)
C(17) C(21) H(15) 109.4(9)
H(13) C(17) C(21) 110.3(9)
H(14) C(17) C(21) 111.9(8)
C(17) C(21) H(16) 109(1)
H(14) C(17) H(13) 104(1)
H(8) C(18) C(22) 109(1)
H(9) C(18) C(22) 108.6(8)
H(9) C(18) H(8) 110(1)
H(5) C(19) C(22) 119(1)
H(31) C(20) H(30) 110(1)
H(32) C(20) H(30) 106(1)
H(32) C(20) H(31) 104(1)
H(16) C(21) H(15) 107(1)
C(22) C(26) H(7) 120(1)
H(6) C(23) C(26) 122(1)
C(23) C(26) H(7) 118(1)
H(24) C(24) H(23) 111(1)
H(25) C(24) H(23) 108(1)
H(25) C(24) H(24) 109(1)
H(22) C(25) H(21) 107(1)
H(2) C(27) H(1) 110(1)
H(3) C(27) H(1) 111(2)
H(3) C(27) H(2) 108(1)

loop_
_geom_bond_atom_site_label_1
_geom_bond_atom_site_label_2
_geom_bond_distance
O(1) C(15) 1.438(2)
O(2) C(13) 1.444(1)
O(2) C(18) 1.426(2)
O(3) C(7) 1.367(1)
O(3) C(27) 1.431(3)
O(4) C(8) 1.218(2)
C(5) C(11) 1.541(2)
C(5) C(12) 1.563(2)
C(5) C(14) 1.552(2)
C(5) C(24) 1.529(2)
C(6) C(10) 1.542(2)
C(6) C(11) 1.528(2)
C(7) C(9) 1.391(2)
C(7) C(23) 1.384(2)
C(8) C(12) 1.527(2)
C(8) C(25) 1.505(2)
C(9) C(19) 1.391(2)
C(10) C(13) 1.546(2)
C(10) C(15) 1.564(2)
C(10) C(20) 1.538(2)
C(12) C(15) 1.559(2)
C(13) C(17) 1.516(2)
C(14) C(25) 1.526(2)
C(15) C(16) 1.532(2)
C(16) C(21) 1.528(2)
C(17) C(21) 1.527(2)
C(18) C(22) 1.504(2)
C(19) C(22) 1.386(2)
C(22) C(26) 1.383(2)
C(23) C(26) 1.381(2)
O(1) H(17) 0.79(2)
C(6) H(26) 0.92(1)
C(6) H(27) 0.97(2)
C(9) H(4) 0.91(2)
C(11) H(28) 0.98(2)
C(11) H(29) 0.96(2)
C(12) H(18) 0.98(1)
C(13) H(10) 0.96(1)
C(14) H(19) 0.99(2)
C(14) H(20) 0.98(2)
C(16) H(11) 0.97(1)
C(16) H(12) 0.99(2)
C(17) H(13) 0.98(2)
C(17) H(14) 0.99(2)
C(18) H(8) 1.00(2)
C(18) H(9) 1.00(2)
C(19) H(5) 0.96(2)
C(20) H(30) 0.96(1)
C(20) H(31) 0.95(2)
C(20) H(32) 0.95(2)
C(21) H(15) 0.95(2)
C(21) H(16) 0.98(2)
C(23) H(6) 0.95(2)
C(24) H(23) 0.98(2)
C(24) H(24) 0.97(2)
C(24) H(25) 0.96(2)
C(25) H(21) 0.96(2)
C(25) H(22) 0.93(2)
C(26) H(7) 0.91(2)
C(27) H(1) 1.00(3)
C(27) H(2) 0.99(2)
C(27) H(3) 0.93(2)
H(17) O(1) 0.79(2)

loop_
_geom_contact_atom_site_label_1
_geom_contact_atom_site_label_2
_geom_contact_distance
_geom_contact_site_symmetry_2
O(1) O(4) 2.683(2) .
O(1) C(8) 2.888(2) .
O(1) C(10) 2.456(2) .
O(1) C(12) 2.465(2) .
O(1) C(13) 2.966(2) .
O(1) C(16) 2.348(2) .
O(1) C(17) 3.530(2) .
O(1) C(20) 2.890(2) .
O(1) C(21) 2.887(2) .
O(2) C(6) 2.866(2) .
O(2) C(10) 2.412(1) .
O(2) C(17) 2.435(2) .
O(2) C(19) 3.022(2) .
O(2) C(20) 2.828(2) .
O(2) C(22) 2.397(1) .
O(2) C(25) 3.550(2) 54603
O(2) C(26) 3.453(2) .
O(3) C(9) 2.441(2) .
O(3) C(9) 3.518(2) 45602
O(3) C(16) 3.253(2) 45404
O(3) C(19) 3.482(2) 45602
O(3) C(23) 2.328(2) .
O(4) C(12) 2.440(2) .
O(4) C(14) 3.581(2) .
O(4) C(15) 3.026(2) .
O(4) C(20) 3.391(2) .
O(4) C(23) 3.427(2) 45603
O(4) C(25) 2.417(2) .
O(4) C(27) 3.397(2) 46504
C(5) C(6) 2.556(2) .
C(5) C(8) 2.445(2) .
C(5) C(10) 3.065(2) .
C(5) C(15) 2.683(2) .
C(5) C(16) 3.339(2) .
C(5) C(25) 2.462(2) .
C(6) C(12) 2.923(2) .
C(6) C(13) 2.545(2) .
C(6) C(15) 2.533(2) .
C(6) C(16) 3.120(2) .
C(6) C(17) 3.150(2) .
C(6) C(20) 2.519(2) .
C(6) C(24) 3.215(2) .
C(7) C(16) 3.561(2) 45404
C(7) C(19) 2.397(2) .
C(7) C(22) 2.794(2) .
C(7) C(26) 2.394(2) .
C(7) C(27) 2.390(2) .
C(8) C(10) 3.350(2) .
C(8) C(11) 3.222(2) .
C(8) C(14) 2.407(2) .
C(8) C(15) 2.614(2) .
C(8) C(20) 3.221(2) .
C(9) O(3) 3.518(2) 55602
C(9) C(22) 2.425(2) .
C(9) C(23) 2.401(2) .
C(9) C(26) 2.767(2) .
C(9) C(27) 2.816(2) .
C(10) C(11) 2.547(2) .
C(10) C(12) 2.580(2) .
C(10) C(16) 2.556(2) .
C(10) C(17) 2.584(2) .
C(10) C(18) 3.566(2) .
C(10) C(21) 3.007(2) .
C(11) C(12) 2.549(2) .
C(11) C(14) 2.537(2) .
C(11) C(15) 3.015(2) .
C(11) C(20) 3.019(2) .
C(11) C(24) 2.517(2) .
C(11) C(25) 3.173(2) .
C(12) C(14) 2.435(2) .
C(12) C(16) 2.521(2) .
C(12) C(20) 3.173(2) .
C(12) C(24) 2.597(2) .
C(12) C(25) 2.485(2) .
C(13) C(15) 2.531(2) .
C(13) C(16) 2.893(2) .
C(13) C(18) 2.382(2) .
C(13) C(20) 2.467(2) .
C(13) C(21) 2.482(2) .
C(14) C(24) 2.506(2) .
C(15) C(17) 2.986(2) .
C(15) C(20) 2.568(2) .
C(15) C(21) 2.553(2) .
C(15) C(24) 3.462(2) .
C(16) O(3) 3.253(2) 45504
C(16) C(7) 3.561(2) 45504
C(16) C(17) 2.498(2) .
C(16) C(24) 3.438(2) .
C(17) C(18) 3.251(2) .
C(18) C(19) 2.519(2) .
C(18) C(26) 2.509(2) .
C(19) O(3) 3.482(2) 55602
C(19) C(23) 2.754(2) .
C(19) C(26) 2.373(2) .
C(22) C(23) 2.410(2) .
C(23) O(4) 3.427(2) 44603
C(25) O(2) 3.550(2) 55603
C(27) O(4) 3.397(2) 46404
O(1) H(6) 3.24(2) 45603
O(1) H(7) 3.36(2) 45603
O(1) H(10) 2.64(1) .
O(1) H(11) 2.48(1) .
O(1) H(12) 3.22(2) .
O(1) H(15) 2.61(2) .
O(1) H(18) 2.71(1) .
O(1) H(31) 2.64(2) .
O(1) H(32) 3.11(1) .
O(2) H(5) 2.90(2) .
O(2) H(8) 1.99(2) .
O(2) H(9) 1.99(2) .
O(2) H(10) 1.98(1) .
O(2) H(13) 2.64(2) .
O(2) H(14) 2.63(2) .
O(2) H(21) 3.57(2) 54603
O(2) H(22) 2.79(2) 54603
O(2) H(26) 2.48(1) .
O(2) H(27) 3.15(1) .
O(2) H(30) 2.54(2) .
O(2) H(31) 3.07(2) .
O(3) H(1) 2.01(3) .
O(3) H(2) 1.95(2) .
O(3) H(3) 1.95(2) .
O(3) H(4) 2.61(2) .
O(3) H(4) 3.10(2) 45602
O(3) H(5) 2.96(2) 45602
O(3) H(6) 2.44(2) .
O(3) H(11) 3.35(1) 45404
O(3) H(12) 2.48(2) 45404
O(3) H(16) 3.14(2) 45404
O(3) H(25) 2.91(2) 45404
O(4) H(1) 3.58(2) 46504
O(4) H(3) 2.54(2) 46504
O(4) H(4) 3.12(2) 46504
O(4) H(6) 2.84(2) 45603
O(4) H(7) 3.13(2) 45603
O(4) H(17) 1.95(2) .
O(4) H(18) 2.73(1) .
O(4) H(21) 2.63(2) .
O(4) H(22) 2.70(2) .
O(4) H(31) 3.31(2) .
O(4) H(32) 2.80(1) .
C(5) H(12) 3.03(2) .
C(5) H(18) 2.09(1) .
C(5) H(19) 2.11(2) .
C(5) H(20) 2.09(2) .
C(5) H(21) 3.29(2) .
C(5) H(22) 2.86(2) .
C(5) H(23) 2.05(2) .
C(5) H(24) 2.05(2) .
C(5) H(25) 2.08(2) .
C(5) H(26) 3.35(1) .
C(5) H(27) 2.77(1) .
C(5) H(28) 2.08(1) .
C(5) H(29) 2.07(2) .
C(5) H(32) 3.34(2) .
C(6) H(2) 3.05(2) 55602
C(6) H(10) 3.34(1) .
C(6) H(12) 2.87(1) .
C(6) H(13) 2.87(2) .
C(6) H(25) 2.90(2) .
C(6) H(28) 2.07(2) .
C(6) H(29) 2.06(2) .
C(6) H(30) 2.64(2) .
C(6) H(31) 3.34(2) .
C(6) H(32) 2.83(2) .
C(7) H(1) 2.61(2) .
C(7) H(1) 3.51(3) 45602
C(7) H(2) 3.18(2) .
C(7) H(3) 2.66(2) .
C(7) H(4) 1.98(2) .
C(7) H(4) 3.12(2) 45602
C(7) H(5) 3.25(2) .
C(7) H(6) 2.00(2) .
C(7) H(7) 3.20(2) .
C(7) H(11) 3.28(1) 45404
C(7) H(12) 3.06(1) 45404
C(7) H(16) 3.33(2) 45404
C(7) H(21) 3.49(2) 54603
C(8) H(3) 3.22(2) 46504
C(8) H(17) 2.38(2) .
C(8) H(18) 1.99(1) .
C(8) H(19) 3.26(2) .
C(8) H(20) 2.80(2) .
C(8) H(21) 2.05(2) .
C(8) H(22) 1.98(2) .
C(8) H(29) 3.04(2) .
C(8) H(31) 3.48(2) .
C(8) H(32) 2.57(1) .
C(9) H(1) 2.72(2) .
C(9) H(3) 2.81(2) .
C(9) H(5) 2.03(2) .
C(9) H(6) 3.24(2) .
C(9) H(6) 3.56(2) 55602
C(9) H(16) 3.38(2) 45603
C(9) H(21) 3.46(2) 54603
C(10) H(8) 3.56(2) .
C(10) H(10) 2.03(1) .
C(10) H(11) 3.37(1) .
C(10) H(12) 2.83(1) .
C(10) H(13) 2.82(2) .
C(10) H(14) 3.43(2) .
C(10) H(15) 3.33(2) .
C(10) H(17) 2.77(2) .
C(10) H(18) 3.37(1) .
C(10) H(26) 2.01(1) .
C(10) H(27) 2.08(2) .
C(10) H(28) 3.38(2) .
C(10) H(29) 2.74(2) .
C(10) H(30) 2.07(1) .
C(10) H(31) 2.08(2) .
C(10) H(32) 2.12(2) .
C(11) H(2) 3.16(2) 55602
C(11) H(8) 3.35(2) 65501
C(11) H(9) 3.35(2) 65501
C(11) H(12) 3.48(1) .
C(11) H(18) 3.36(1) .
C(11) H(19) 2.62(2) .
C(11) H(20) 3.35(2) .
C(11) H(22) 3.12(2) .
C(11) H(23) 2.72(2) .
C(11) H(24) 3.34(2) .
C(11) H(25) 2.67(2) .
C(11) H(26) 2.04(1) .
C(11) H(27) 2.07(2) .
C(11) H(30) 3.21(2) .
C(11) H(32) 2.81(2) .
C(12) H(11) 2.65(1) .
C(12) H(12) 2.70(2) .
C(12) H(17) 2.40(2) .
C(12) H(19) 3.29(2) .
C(12) H(20) 2.77(2) .
C(12) H(21) 3.20(2) .
C(12) H(22) 3.00(2) .
C(12) H(23) 3.41(2) .
C(12) H(24) 2.69(2) .
C(12) H(25) 2.89(2) .
C(12) H(27) 3.19(1) .
C(12) H(28) 3.39(1) .
C(12) H(29) 2.83(2) .
C(12) H(31) 3.59(2) .
C(12) H(32) 2.89(1) .
C(13) H(8) 2.56(2) .
C(13) H(9) 2.63(1) .
C(13) H(12) 3.27(1) .
C(13) H(13) 2.07(2) .
C(13) H(14) 2.07(2) .
C(13) H(15) 2.69(2) .
C(13) H(16) 3.33(2) .
C(13) H(17) 3.51(2) .
C(13) H(23) 3.32(2) 45501
C(13) H(26) 2.66(1) .
C(13) H(27) 2.72(1) .
C(13) H(30) 2.71(2) .
C(13) H(31) 2.60(2) .
C(13) H(32) 3.34(2) .
C(14) H(8) 3.52(2) 65501
C(14) H(10) 3.39(1) 65501
C(14) H(18) 2.76(1) .
C(14) H(21) 2.13(2) .
C(14) H(22) 2.06(2) .
C(14) H(23) 2.63(2) .
C(14) H(24) 2.71(2) .
C(14) H(25) 3.35(2) .
C(14) H(28) 2.85(2) .
C(14) H(29) 2.57(2) .
C(15) H(10) 2.70(1) .
C(15) H(11) 2.03(1) .
C(15) H(12) 2.10(2) .
C(15) H(13) 3.33(2) .
C(15) H(15) 2.78(2) .
C(15) H(16) 3.39(2) .
C(15) H(17) 1.84(2) .
C(15) H(18) 2.05(1) .
C(15) H(25) 3.31(2) .
C(15) H(26) 3.31(1) .
C(15) H(27) 2.72(1) .
C(15) H(29) 3.35(2) .
C(15) H(30) 3.39(1) .
C(15) H(31) 2.80(2) .
C(15) H(32) 2.77(1) .
C(16) H(6) 3.38(2) 45504
C(16) H(10) 3.18(1) .
C(16) H(13) 2.73(2) .
C(16) H(14) 3.37(2) .
C(16) H(15) 2.07(2) .
C(16) H(16) 2.08(2) .
C(16) H(17) 2.99(2) .
C(16) H(18) 2.52(1) .
C(16) H(24) 3.52(2) .
C(16) H(25) 2.98(2) .
C(16) H(27) 2.79(1) .
C(17) H(1) 3.49(2) 45504
C(17) H(9) 3.05(2) .
C(17) H(10) 2.03(1) .
C(17) H(11) 3.35(1) .
C(17) H(12) 2.72(2) .
C(17) H(15) 2.05(2) .
C(17) H(16) 2.07(2) .
C(17) H(23) 3.18(2) 45501
C(17) H(26) 3.40(1) .
C(17) H(27) 2.82(1) .
C(18) H(5) 2.68(2) .
C(18) H(7) 2.66(2) .
C(18) H(10) 2.37(1) .
C(18) H(14) 3.05(2) .
C(18) H(19) 3.44(2) 45501
C(18) H(22) 3.58(2) 54603
C(18) H(23) 3.45(2) 45501
C(18) H(28) 2.88(2) 45501
C(18) H(30) 3.28(2) .
C(18) H(31) 3.54(2) .
C(19) H(4) 2.04(2) .
C(19) H(7) 3.20(2) .
C(19) H(8) 2.75(2) .
C(19) H(9) 3.32(2) .
C(19) H(14) 3.36(2) 45603
C(19) H(16) 3.52(2) 45603
C(19) H(21) 3.27(2) 54603
C(20) H(2) 3.43(2) 55602
C(20) H(7) 3.14(2) 45603
C(20) H(8) 3.30(2) .
C(20) H(10) 2.54(1) .
C(20) H(17) 2.84(2) .
C(20) H(26) 2.64(1) .
C(20) H(27) 3.36(2) .
C(20) H(29) 2.68(2) .
C(21) H(1) 3.20(2) 45504
C(21) H(10) 2.65(1) .
C(21) H(11) 2.08(1) .
C(21) H(12) 2.07(2) .
C(21) H(13) 2.08(2) .
C(21) H(14) 2.11(1) .
C(21) H(23) 3.42(2) 45501
C(21) H(27) 3.37(1) .
C(22) H(1) 3.42(3) 45602
C(22) H(4) 3.25(2) .
C(22) H(5) 2.04(2) .
C(22) H(6) 3.28(2) .
C(22) H(7) 2.00(2) .
C(22) H(8) 2.06(2) .
C(22) H(9) 2.05(1) .
C(22) H(21) 3.13(2) 54603
C(22) H(22) 3.44(2) 54603
C(23) H(1) 3.12(3) 45602
C(23) H(4) 3.20(2) .
C(23) H(4) 2.91(2) 45602
C(23) H(7) 1.98(2) .
C(23) H(11) 3.06(1) 45404
C(23) H(12) 3.22(1) 45404
C(23) H(17) 3.30(2) 44603
C(23) H(21) 3.34(2) 54603
C(23) H(24) 3.37(2) 45404
C(24) H(5) 3.56(2) 54603
C(24) H(6) 3.09(2) 45504
C(24) H(10) 3.56(1) 65501
C(24) H(12) 2.77(2) .
C(24) H(14) 3.56(2) 65501
C(24) H(15) 3.44(2) 65501
C(24) H(18) 2.65(1) .
C(24) H(19) 2.85(2) .
C(24) H(20) 2.55(2) .
C(24) H(27) 2.94(1) .
C(24) H(28) 2.59(1) .
C(24) H(29) 3.31(2) .
C(25) H(3) 3.31(2) 46504
C(25) H(18) 2.92(1) .
C(25) H(19) 2.15(2) .
C(25) H(20) 2.04(2) .
C(25) H(29) 2.82(2) .
C(25) H(32) 3.18(2) .
C(26) H(1) 3.07(3) 45602
C(26) H(5) 3.24(2) .
C(26) H(6) 2.05(2) .
C(26) H(8) 3.16(2) .
C(26) H(9) 2.54(1) .
C(26) H(17) 3.41(2) 44603
C(26) H(19) 3.57(2) 54603
C(26) H(21) 3.15(2) 54603
C(26) H(31) 3.21(2) 44603
C(27) H(4) 2.48(2) .
C(27) H(5) 3.49(2) 45602
C(27) H(12) 3.21(2) 45404
C(27) H(13) 3.35(2) 45404
C(27) H(16) 3.12(2) 45404
C(27) H(26) 3.06(1) 45602
C(27) H(30) 3.59(1) 45602
H(1) O(4) 3.58(2) 46404
H(1) C(7) 3.51(3) 55602
H(1) C(17) 3.49(2) 45404
H(1) C(21) 3.20(2) 45404
H(1) C(22) 3.42(3) 55602
H(1) C(23) 3.12(3) 55602
H(1) C(26) 3.07(3) 55602
H(2) C(6) 3.05(2) 45602
H(2) C(11) 3.16(2) 45602
H(2) C(20) 3.43(2) 45602
H(3) O(4) 2.54(2) 46404
H(3) C(8) 3.22(2) 46404
H(3) C(25) 3.31(2) 46404
H(4) O(3) 3.10(2) 55602
H(4) O(4) 3.12(2) 46404
H(4) C(7) 3.12(2) 55602
H(4) C(23) 2.91(2) 55602
H(5) O(3) 2.96(2) 55602
H(5) C(24) 3.56(2) 55603
H(5) C(27) 3.49(2) 55602
H(6) O(1) 3.24(2) 44603
H(6) O(4) 2.84(2) 44603
H(6) C(9) 3.56(2) 45602
H(6) C(16) 3.38(2) 45404
H(6) C(24) 3.09(2) 45404
H(7) O(1) 3.36(2) 44603
H(7) O(4) 3.13(2) 44603
H(7) C(20) 3.14(2) 44603
H(8) C(11) 3.35(2) 45501
H(8) C(14) 3.52(2) 45501
H(9) C(11) 3.35(2) 45501
H(10) C(14) 3.39(1) 45501
H(10) C(24) 3.56(1) 45501
H(11) O(3) 3.35(1) 45504
H(11) C(7) 3.28(1) 45504
H(11) C(23) 3.06(1) 45504
H(12) O(3) 2.48(2) 45504
H(12) C(7) 3.06(1) 45504
H(12) C(23) 3.22(1) 45504
H(12) C(27) 3.21(2) 45504
H(13) C(27) 3.35(2) 45504
H(14) C(19) 3.36(2) 44603
H(14) C(24) 3.56(2) 45501
H(15) C(24) 3.44(2) 45501
H(16) O(3) 3.14(2) 45504
H(16) C(7) 3.33(2) 45504
H(16) C(9) 3.38(2) 44603
H(16) C(19) 3.52(2) 44603
H(16) C(27) 3.12(2) 45504
H(17) O(4) 1.95(2) .
H(17) C(8) 2.38(2) .
H(17) C(10) 2.77(2) .
H(17) C(12) 2.40(2) .
H(17) C(13) 3.51(2) .
H(17) C(15) 1.84(2) .
H(17) C(16) 2.99(2) .
H(17) C(20) 2.84(2) .
H(17) C(23) 3.30(2) 45603
H(17) C(26) 3.41(2) 45603
H(19) C(18) 3.44(2) 65501
H(19) C(26) 3.57(2) 55603
H(21) O(2) 3.57(2) 55603
H(21) C(7) 3.49(2) 55603
H(21) C(9) 3.46(2) 55603
H(21) C(19) 3.27(2) 55603
H(21) C(22) 3.13(2) 55603
H(21) C(23) 3.34(2) 55603
H(21) C(26) 3.15(2) 55603
H(22) O(2) 2.79(2) 55603
H(22) C(18) 3.58(2) 55603
H(22) C(22) 3.44(2) 55603
H(23) C(13) 3.32(2) 65501
H(23) C(17) 3.18(2) 65501
H(23) C(18) 3.45(2) 65501
H(23) C(21) 3.42(2) 65501
H(24) C(23) 3.37(2) 45504
H(25) O(3) 2.91(2) 45504
H(26) C(27) 3.06(1) 55602
H(28) C(18) 2.88(2) 65501
H(30) C(27) 3.59(1) 55602
H(31) C(26) 3.21(2) 45603

loop_
_geom_torsion_atom_site_label_1
_geom_torsion_atom_site_label_2
_geom_torsion_atom_site_label_3
_geom_torsion_atom_site_label_4
_geom_torsion
C(18) O(2) C(13) C(10) -136.3(1)
C(18) O(2) C(13) C(17) 97.3(1)
C(13) O(2) C(18) C(22) 175.9(1)
C(27) O(3) C(7) C(9) 4.8(2)
C(27) O(3) C(7) C(23) -175.0(1)
C(12) C(5) C(11) C(6) -48.1(2)
C(14) C(5) C(11) C(6) -161.0(1)
C(24) C(5) C(11) C(6) 78.9(1)
C(11) C(5) C(12) C(8) -89.2(1)
C(11) C(5) C(12) C(15) 41.6(2)
C(14) C(5) C(12) C(8) 28.4(1)
C(14) C(5) C(12) C(15) 159.1(1)
C(24) C(5) C(12) C(8) 146.1(1)
C(24) C(5) C(12) C(15) -83.2(1)
C(11) C(5) C(14) C(25) 83.7(1)
C(12) C(5) C(14) C(25) -34.0(1)
C(24) C(5) C(14) C(25) -155.5(1)
C(11) C(6) C(10) C(13) 178.9(1)
C(11) C(6) C(10) C(15) -61.0(1)
C(11) C(6) C(10) C(20) 61.8(1)
C(10) C(6) C(11) C(5) 60.8(2)
O(3) C(7) C(9) C(19) 179.9(1)
C(23) C(7) C(9) C(19) -0.3(2)
O(3) C(7) C(23) C(26) -179.8(1)
C(9) C(7) C(23) C(26) 0.4(2)
O(4) C(8) C(12) C(5) 169.0(1)
O(4) C(8) C(12) C(15) 36.7(2)
C(25) C(8) C(12) C(5) -13.2(1)
C(25) C(8) C(12) C(15) -145.5(1)
O(4) C(8) C(25) C(14) 169.9(1)
C(12) C(8) C(25) C(14) -7.9(2)
C(7) C(9) C(19) C(22) 0.2(2)
C(6) C(10) C(13) O(2) -56.8(1)
C(6) C(10) C(13) C(17) 66.9(1)
C(15) C(10) C(13) O(2) -177.2(1)
C(15) C(10) C(13) C(17) -53.4(1)
C(20) C(10) C(13) O(2) 62.4(1)
C(20) C(10) C(13) C(17) -173.9(1)
C(6) C(10) C(15) O(1) 173.7(1)
C(6) C(10) C(15) C(12) 51.0(1)
C(6) C(10) C(15) C(16) -71.3(1)
C(13) C(10) C(15) O(1) -64.9(1)
C(13) C(10) C(15) C(12) 172.4(1)
C(13) C(10) C(15) C(16) 50.1(1)
C(20) C(10) C(15) O(1) 52.1(1)
C(20) C(10) C(15) C(12) -70.6(1)
C(20) C(10) C(15) C(16) 167.2(1)
C(5) C(12) C(15) O(1) -166.2(1)
C(5) C(12) C(15) C(10) -44.0(2)
C(5) C(12) C(15) C(16) 79.4(1)
C(8) C(12) C(15) O(1) -40.7(1)
C(8) C(12) C(15) C(10) 81.5(1)
C(8) C(12) C(15) C(16) -155.1(1)
O(2) C(13) C(17) C(21) 179.7(1)
C(10) C(13) C(17) C(21) 57.7(2)
C(5) C(14) C(25) C(8) 26.2(2)
O(1) C(15) C(16) C(21) 63.1(1)
C(10) C(15) C(16) C(21) -55.2(1)
C(12) C(15) C(16) C(21) -178.6(1)
C(15) C(16) C(21) C(17) 58.5(2)
C(13) C(17) C(21) C(16) -57.4(2)
O(2) C(18) C(22) C(19) -63.9(2)
O(2) C(18) C(22) C(26) 117.3(2)
C(9) C(19) C(22) C(18) -178.9(1)
C(9) C(19) C(22) C(26) -0.0(2)
C(18) C(22) C(26) C(23) 179.0(1)
C(19) C(22) C(26) C(23) 0.1(2)
C(7) C(23) C(26) C(22) -0.2(2)

loop_
_cod_related_entry_id
_cod_related_entry_database
_cod_related_entry_code
1 ChemSpider 9374675
